data_7231145
loop_
_publ_author_name
'Sekine, Akiko'
'Tanaka, Masato'
'Uekusa, Hidehiro'
'Yasuda, Nobuhiro'

_publ_section_title
;
 In situ control of photochromic behavior through dual photo-isomerization
 using cobaloxime complexes with a spiropyran derivative and 2-cyanoethyl
 ligands
;
_journal_issue 39
_journal_name_full CrystEngComm
_journal_page_first 6061
_journal_paper_doi 10.1039/C8CE00982A
_journal_volume 20
_journal_year 2018
_chemical_formula_moiety 'C26 H23 N3 O5'
_chemical_formula_sum 'C26 H23 N3 O5'
_chemical_formula_weight 457.47
_chemical_name_systematic '2-(3',3'-dimethyl-6-nitrospiro[chromene-2,2'-indolin]-1'-yl)ethyl isonicotinate'
_space_group_crystal_system monoclinic
_space_group_IT_number 14
_space_group_name_Hall '-P 2ybc'
_space_group_name_H-M_alt 'P 1 21/c 1'
_symmetry_space_group_name_Hall '-P 2ybc'
_symmetry_space_group_name_H-M 'P 1 21/c 1'
_atom_sites_solution_hydrogens difmap
_atom_sites_solution_primary dual
_atom_sites_solution_secondary difmap
_audit_creation_method SHELXL-2017/1
_audit_update_record
;
2018-06-13 deposited with the CCDC.
2018-07-16 downloaded from the CCDC.
;
_cell_angle_alpha 90
_cell_angle_beta 90.452(2)
_cell_angle_gamma 90
_cell_formula_units_Z 4
_cell_length_a 22.4072(6)
_cell_length_b 8.3342(3)
_cell_length_c 12.0143(4)
_cell_measurement_reflns_used 16913
_cell_measurement_temperature 173(2)
_cell_measurement_theta_max 68.22
_cell_measurement_theta_min 3.68
_cell_volume 2243.55(13)
_computing_cell_refinement 'PROCESS-AUTO (Rigaku, 1998)'
_computing_data_collection 'PROCESS-AUTO (Rigaku, 1998)'
_computing_data_reduction 'PROCESS-AUTO (Rigaku, 1998)'
_computing_molecular_graphics 'ORTEP-3 (Farrugia, 2008)'
_computing_publication_material 'SHELXL-2017/1 (Sheldrick, 2017)'
_computing_structure_refinement 'SHELXL-2017/1 (Sheldrick, 2017)'
_computing_structure_solution 'SHELXT 2014/4 (Sheldrick, 2014)'
_diffrn_ambient_temperature 173(2)
_diffrn_measured_fraction_theta_full 0.989
_diffrn_measured_fraction_theta_max 0.988
_diffrn_measurement_device_type 'RIGAKU R-AXIS RAPID-II IP Area Detector'
_diffrn_measurement_method '\w scans'
_diffrn_radiation_type CuK\a
_diffrn_radiation_wavelength 1.54186
_diffrn_reflns_av_R_equivalents 0.0392
_diffrn_reflns_av_unetI/netI 0.0263
_diffrn_reflns_Laue_measured_fraction_full 0.989
_diffrn_reflns_Laue_measured_fraction_max 0.988
_diffrn_reflns_limit_h_max 26
_diffrn_reflns_limit_h_min -26
_diffrn_reflns_limit_k_max 10
_diffrn_reflns_limit_k_min -10
_diffrn_reflns_limit_l_max 13
_diffrn_reflns_limit_l_min -14
_diffrn_reflns_number 25205
_diffrn_reflns_point_group_measured_fraction_full 0.989
_diffrn_reflns_point_group_measured_fraction_max 0.988
_diffrn_reflns_theta_full 67.686
_diffrn_reflns_theta_max 68.252
_diffrn_reflns_theta_min 3.946
_diffrn_source 'rotating anode X-ray tube'
_exptl_absorpt_coefficient_mu 0.783
_exptl_absorpt_correction_T_max 0.896
_exptl_absorpt_correction_T_min 0.746
_exptl_absorpt_correction_type multi-scan
_exptl_absorpt_process_details 'Absorption was corrected by ABSCOR'
_exptl_crystal_colour colorless
_exptl_crystal_density_diffrn 1.354
_exptl_crystal_description block
_exptl_crystal_F_000 960
_exptl_crystal_size_max 0.465
_exptl_crystal_size_mid 0.152
_exptl_crystal_size_min 0.144
_refine_diff_density_max 0.242
_refine_diff_density_min -0.180
_refine_diff_density_rms 0.048
_refine_ls_extinction_method none
_refine_ls_goodness_of_fit_ref 1.112
_refine_ls_hydrogen_treatment refall
_refine_ls_matrix_type full
_refine_ls_number_parameters 399
_refine_ls_number_reflns 4061
_refine_ls_number_restraints 0
_refine_ls_restrained_S_all 1.112
_refine_ls_R_factor_all 0.0480
_refine_ls_R_factor_gt 0.0434
_refine_ls_shift/su_max 0.000
_refine_ls_shift/su_mean 0.000
_refine_ls_structure_factor_coef Fsqd
_refine_ls_weighting_details 'w=1/[\s^2^(Fo^2^)+(0.0781P)^2^+0.1611P] where P=(Fo^2^+2Fc^2^)/3'
_refine_ls_weighting_scheme calc
_refine_ls_wR_factor_gt 0.1222
_refine_ls_wR_factor_ref 0.1259
_reflns_Friedel_coverage 0.000
_reflns_number_gt 3495
_reflns_number_total 4061
_reflns_threshold_expression 'I > 2\s(I)'
_cod_data_source_file c8ce00982a1.cif
_cod_data_source_block I
_cod_depositor_comments 'Adding full bibliography for 7231141--7231145.cif.'
_cod_database_code 7231145
_shelx_shelxl_version_number 2017/1
_shelx_space_group_comment
;
The symmetry employed for this shelxl refinement is uniquely defined
by the following loop, which should always be used as a source of
symmetry information in preference to the above space-group names.
They are only intended as comments.
;
_shelx_estimated_absorpt_t_min 0.712
_shelx_estimated_absorpt_t_max 0.896

loop_
_space_group_symop_operation_xyz
'x, y, z'
'-x, y+1/2, -z+1/2'
'-x, -y, -z'
'x, -y-1/2, z-1/2'

loop_
_atom_site_label
_atom_site_type_symbol
_atom_site_fract_x
_atom_site_fract_y
_atom_site_fract_z
_atom_site_U_iso_or_equiv
_atom_site_adp_type
_atom_site_occupancy
_atom_site_site_symmetry_order
_atom_site_calc_flag
O1 O 0.49998(6) 0.80801(18) 0.55573(13) 0.0763(4) Uani 1 1 d
C1 C 0.44914(6) 0.63436(18) 0.43777(14) 0.0454(4) Uani 1 1 d
N1 N 0.49658(6) 0.75183(18) 0.46221(15) 0.0598(4) Uani 1 1 d
O3 O 0.31640(4) 0.31017(12) 0.36753(8) 0.0399(3) Uani 1 1 d
H3 H 0.3932(7) 0.406(2) 0.2352(16) 0.053(5) Uiso 1 1 d
C3 C 0.39908(6) 0.45959(19) 0.31009(14) 0.0433(4) Uani 1 1 d
N3 N -0.09969(5) 0.01825(14) 0.37155(11) 0.0422(3) Uani 1 1 d
O2 O 0.53079(7) 0.7855(2) 0.38741(14) 0.0894(5) Uani 1 1 d
H2 H 0.4723(8) 0.601(2) 0.2735(15) 0.058(5) Uiso 1 1 d
C2 C 0.44407(7) 0.5696(2) 0.33208(15) 0.0488(4) Uani 1 1 d
N2 N 0.21801(5) 0.24056(13) 0.40513(9) 0.0333(3) Uani 1 1 d
O5 O 0.04055(4) 0.38800(12) 0.58185(8) 0.0432(3) Uani 1 1 d
C5 C 0.36500(6) 0.48353(16) 0.50124(12) 0.0371(3) Uani 1 1 d
O4 O 0.08854(4) 0.32591(11) 0.42365(8) 0.0348(2) Uani 1 1 d
C4 C 0.36008(6) 0.41697(16) 0.39441(12) 0.0359(3) Uani 1 1 d
C9 C 0.27742(6) 0.23693(16) 0.45206(12) 0.0358(3) Uani 1 1 d
C8 C 0.28118(7) 0.32549(19) 0.56068(13) 0.0430(4) Uani 1 1 d
H8 H 0.2503(8) 0.291(2) 0.6155(15) 0.060(5) Uiso 1 1 d
C7 C 0.32173(7) 0.43646(19) 0.58378(14) 0.0440(4) Uani 1 1 d
H7 H 0.3224(8) 0.496(2) 0.6544(16) 0.056(5) Uiso 1 1 d
C6 C 0.41041(6) 0.59459(18) 0.52244(15) 0.0438(4) Uani 1 1 d
H6 H 0.4145(7) 0.6449(18) 0.6039(14) 0.043(4) Uiso 1 1 d
C13 C 0.25034(6) -0.01450(15) 0.37054(12) 0.0341(3) Uani 1 1 d
C12 C 0.35813(7) 0.0164(2) 0.4380(2) 0.0555(5) Uani 1 1 d
H12B H 0.3830(8) 0.064(2) 0.4959(16) 0.059(5) Uiso 1 1 d
H12A H 0.3709(8) 0.050(2) 0.3617(17) 0.058(5) Uiso 1 1 d
H12C H 0.3643(9) -0.096(3) 0.4473(17) 0.079(6) Uiso 1 1 d
C11 C 0.27334(9) -0.0161(2) 0.57193(15) 0.0532(4) Uani 1 1 d
H11B H 0.2975(8) 0.022(2) 0.6290(16) 0.058(5) Uiso 1 1 d
H11A H 0.2312(9) 0.003(2) 0.5863(15) 0.058(5) Uiso 1 1 d
H11C H 0.2775(8) -0.134(2) 0.5670(15) 0.059(5) Uiso 1 1 d
C10 C 0.29230(6) 0.05241(17) 0.45837(12) 0.0389(3) Uani 1 1 d
C14 C 0.24601(7) -0.16687(17) 0.32599(13) 0.0413(4) Uani 1 1 d
H14 H 0.2761(8) -0.249(2) 0.3473(14) 0.053(5) Uiso 1 1 d
C15 C 0.19835(7) -0.20324(17) 0.25487(13) 0.0422(4) Uani 1 1 d
H15 H 0.1953(7) -0.305(2) 0.2265(13) 0.046(4) Uiso 1 1 d
C19 C 0.18943(6) 0.39381(16) 0.38045(13) 0.0365(3) Uani 1 1 d
H19B H 0.2171(7) 0.480(2) 0.3946(13) 0.047(4) Uiso 1 1 d
H19A H 0.1759(7) 0.3945(18) 0.3011(14) 0.041(4) Uiso 1 1 d
C18 C 0.20734(5) 0.10099(15) 0.34381(11) 0.0301(3) Uani 1 1 d
C17 C 0.16052(6) 0.06784(16) 0.27109(11) 0.0332(3) Uani 1 1 d
H17 H 0.1303(7) 0.1455(17) 0.2523(12) 0.038(4) Uiso 1 1 d
C16 C 0.15650(6) -0.08762(17) 0.22818(12) 0.0371(3) Uani 1 1 d
H16 H 0.1230(7) -0.1134(19) 0.1791(13) 0.043(4) Uiso 1 1 d
C20 C 0.13794(6) 0.42893(17) 0.45611(14) 0.0396(4) Uani 1 1 d
H20D H 0.1504(7) 0.402(2) 0.5318(15) 0.051(5) Uiso 1 1 d
H20C H 0.1244(7) 0.5439(19) 0.4471(13) 0.044(4) Uiso 1 1 d
C21 C 0.04236(6) 0.31831(15) 0.49347(11) 0.0328(3) Uani 1 1 d
C22 C -0.00628(6) 0.21384(15) 0.44925(11) 0.0315(3) Uani 1 1 d
C23 C -0.05440(6) 0.17685(17) 0.51670(13) 0.0364(3) Uani 1 1 d
H23H H 0.0271(7) 0.1705(18) 0.2939(13) 0.041(4) Uiso 1 1 d
H23G H -0.0536(7) 0.0087(19) 0.2318(15) 0.049(5) Uiso 1 1 d
H23F H -0.1350(8) 0.057(2) 0.5218(15) 0.054(5) Uiso 1 1 d
H23E H -0.0582(7) 0.218(2) 0.5897(15) 0.051(5) Uiso 1 1 d
C24 C -0.09952(7) 0.08103(18) 0.47475(14) 0.0429(4) Uani 1 1 d
C25 C -0.05271(6) 0.05481(18) 0.30796(13) 0.0398(3) Uani 1 1 d
C26 C -0.00589(6) 0.15126(16) 0.34183(12) 0.0358(3) Uani 1 1 d

loop_
_atom_site_aniso_label
_atom_site_aniso_U_11
_atom_site_aniso_U_22
_atom_site_aniso_U_33
_atom_site_aniso_U_23
_atom_site_aniso_U_13
_atom_site_aniso_U_12
O1 0.0687(9) 0.0742(9) 0.0859(11) -0.0034(8) -0.0090(8) -0.0330(7)
C1 0.0336(8) 0.0415(8) 0.0612(11) 0.0093(7) -0.0025(7) -0.0061(6)
N1 0.0482(9) 0.0544(9) 0.0765(11) 0.0132(8) -0.0035(8) -0.0160(6)
O3 0.0342(5) 0.0458(6) 0.0397(6) -0.0038(4) 0.0057(4) -0.0117(4)
C3 0.0347(8) 0.0489(8) 0.0465(9) 0.0047(7) 0.0057(6) -0.0016(6)
N3 0.0396(7) 0.0395(7) 0.0476(8) 0.0061(5) -0.0040(5) -0.0030(5)
O2 0.0692(9) 0.1036(12) 0.0955(12) 0.0173(9) 0.0076(8) -0.0494(8)
C2 0.0340(8) 0.0524(9) 0.0601(11) 0.0139(8) 0.0071(7) -0.0046(7)
N2 0.0280(6) 0.0299(6) 0.0420(7) -0.0025(5) -0.0007(5) -0.0028(4)
O5 0.0471(6) 0.0450(6) 0.0375(6) -0.0091(4) 0.0015(4) 0.0016(4)
C5 0.0321(7) 0.0359(7) 0.0434(9) -0.0025(6) -0.0001(6) -0.0010(5)
O4 0.0314(5) 0.0352(5) 0.0377(6) -0.0060(4) 0.0002(4) -0.0011(4)
C4 0.0271(7) 0.0343(7) 0.0462(9) 0.0029(6) 0.0023(6) -0.0003(5)
C9 0.0288(7) 0.0407(7) 0.0380(8) 0.0005(6) 0.0033(5) -0.0073(5)
C8 0.0351(8) 0.0546(9) 0.0393(9) -0.0038(7) 0.0048(6) -0.0091(7)
C7 0.0386(8) 0.0514(9) 0.0422(9) -0.0098(7) 0.0033(6) -0.0045(7)
C6 0.0386(8) 0.0398(8) 0.0529(10) 0.0003(7) -0.0022(7) -0.0039(6)
C13 0.0305(7) 0.0339(7) 0.0380(8) 0.0044(6) 0.0035(5) -0.0024(5)
C12 0.0321(8) 0.0530(10) 0.0814(14) 0.0033(10) -0.0057(9) 0.0024(7)
C11 0.0516(11) 0.0593(11) 0.0485(10) 0.0149(8) -0.0122(8) -0.0114(8)
C10 0.0299(7) 0.0408(7) 0.0459(9) 0.0055(6) -0.0034(6) -0.0020(6)
C14 0.0399(8) 0.0317(7) 0.0524(9) 0.0033(6) 0.0052(7) 0.0026(6)
C15 0.0500(9) 0.0302(7) 0.0464(9) -0.0047(6) 0.0056(7) -0.0057(6)
C19 0.0346(7) 0.0275(7) 0.0473(9) 0.0008(6) -0.0014(6) -0.0044(5)
C18 0.0288(6) 0.0296(6) 0.0322(7) 0.0018(5) 0.0059(5) -0.0037(5)
C17 0.0305(7) 0.0338(7) 0.0354(8) 0.0013(6) 0.0022(5) -0.0024(5)
C16 0.0392(8) 0.0379(7) 0.0342(8) -0.0006(6) 0.0014(6) -0.0086(6)
C20 0.0361(8) 0.0328(7) 0.0497(10) -0.0091(6) -0.0045(6) 0.0001(6)
C21 0.0348(7) 0.0294(6) 0.0343(8) 0.0005(5) -0.0001(6) 0.0074(5)
C22 0.0335(7) 0.0261(6) 0.0348(8) 0.0030(5) -0.0010(5) 0.0059(5)
C23 0.0383(7) 0.0370(7) 0.0340(8) 0.0044(6) 0.0031(6) 0.0055(6)
C24 0.0372(8) 0.0447(8) 0.0470(9) 0.0120(7) 0.0037(7) 0.0004(6)
C25 0.0388(8) 0.0389(8) 0.0416(9) -0.0026(6) -0.0022(6) 0.0009(6)
C26 0.0341(7) 0.0378(7) 0.0356(8) -0.0013(6) 0.0024(6) 0.0018(6)

loop_
_atom_type_symbol
_atom_type_description
_atom_type_scat_dispersion_real
_atom_type_scat_dispersion_imag
_atom_type_scat_source
C C 0.0181 0.0091 'International Tables Vol C Tables 4.2.6.8 and 6.1.1.4'
H H 0.0000 0.0000 'International Tables Vol C Tables 4.2.6.8 and 6.1.1.4'
N N 0.0311 0.0180 'International Tables Vol C Tables 4.2.6.8 and 6.1.1.4'
O O 0.0492 0.0322 'International Tables Vol C Tables 4.2.6.8 and 6.1.1.4'

loop_
_geom_angle_atom_site_label_1
_geom_angle_atom_site_label_2
_geom_angle_atom_site_label_3
_geom_angle
C6 C1 C2 122.29(14)
C6 C1 N1 117.96(15)
C2 C1 N1 119.75(14)
O2 N1 O1 123.80(15)
O2 N1 C1 117.59(17)
O1 N1 C1 118.60(14)
C4 O3 C9 122.39(11)
C2 C3 C4 119.38(16)
C2 C3 H3 123.3(10)
C4 C3 H3 117.3(10)
C25 N3 C24 116.12(13)
C1 C2 C3 119.16(15)
C1 C2 H2 120.1(10)
C3 C2 H2 120.7(10)
C18 N2 C9 110.03(10)
C18 N2 C19 123.31(11)
C9 N2 C19 120.04(10)
C6 C5 C4 118.74(14)
C6 C5 C7 123.07(14)
C4 C5 C7 118.18(13)
C21 O4 C20 116.81(11)
O3 C4 C3 116.74(13)
O3 C4 C5 121.84(12)
C3 C4 C5 121.42(13)
N2 C9 O3 105.76(11)
N2 C9 C8 112.02(11)
O3 C9 C8 111.42(11)
N2 C9 C10 103.52(10)
O3 C9 C10 108.09(11)
C8 C9 C10 115.33(12)
C7 C8 C9 124.00(14)
C7 C8 H8 122.6(10)
C9 C8 H8 113.4(10)
C8 C7 C5 120.54(14)
C8 C7 H7 122.5(10)
C5 C7 H7 116.8(10)
C1 C6 C5 119.02(15)
C1 C6 H6 122.0(8)
C5 C6 H6 119.0(8)
C14 C13 C18 119.87(13)
C14 C13 C10 130.54(13)
C18 C13 C10 109.25(11)
C10 C12 H12B 110.7(11)
C10 C12 H12A 112.0(10)
H12B C12 H12A 112.0(16)
C10 C12 H12C 108.2(12)
H12B C12 H12C 103.8(17)
H12A C12 H12C 109.8(17)
C10 C11 H11B 111.2(11)
C10 C11 H11A 111.7(11)
H11B C11 H11A 111.9(16)
C10 C11 H11C 106.7(11)
H11B C11 H11C 109.4(15)
H11A C11 H11C 105.6(15)
C13 C10 C12 114.30(14)
C13 C10 C11 107.84(12)
C12 C10 C11 110.01(15)
C13 C10 C9 101.30(10)
C12 C10 C9 112.85(12)
C11 C10 C9 110.14(13)
C13 C14 C15 119.21(13)
C13 C14 H14 119.4(10)
C15 C14 H14 121.4(10)
C16 C15 C14 120.37(13)
C16 C15 H15 120.8(10)
C14 C15 H15 118.8(10)
N2 C19 C20 112.68(12)
N2 C19 H19B 109.6(9)
C20 C19 H19B 104.2(9)
N2 C19 H19A 109.2(9)
C20 C19 H19A 110.4(9)
H19B C19 H19A 110.8(13)
C17 C18 N2 128.56(12)
C17 C18 C13 121.60(12)
N2 C18 C13 109.73(11)
C18 C17 C16 117.60(13)
C18 C17 H17 122.7(9)
C16 C17 H17 119.6(9)
C15 C16 C17 121.32(13)
C15 C16 H16 120.3(9)
C17 C16 H16 118.3(9)
O4 C20 C19 108.03(11)
O4 C20 H20D 109.1(10)
C19 C20 H20D 107.7(10)
O4 C20 H20C 107.8(9)
C19 C20 H20C 110.5(9)
H20D C20 H20C 113.6(13)
O5 C21 O4 123.93(12)
O5 C21 C22 124.29(13)
O4 C21 C22 111.79(11)
C23 C22 C26 117.94(13)
C23 C22 C21 119.40(12)
C26 C22 C21 122.66(12)
C24 C23 C22 119.02(14)
C24 C23 H23E 118.4(10)
C22 C23 H23E 122.6(10)
N3 C24 C23 123.92(14)
N3 C24 H23F 116.4(10)
C23 C24 H23F 119.7(10)
N3 C25 C26 124.24(14)
N3 C25 H23G 115.3(9)
C26 C25 H23G 120.5(9)
C25 C26 C22 118.76(13)
C25 C26 H23H 120.7(9)
C22 C26 H23H 120.5(9)

loop_
_geom_bond_atom_site_label_1
_geom_bond_atom_site_label_2
_geom_bond_distance
O1 N1 1.219(2)
C1 C6 1.383(2)
C1 C2 1.384(2)
C1 N1 1.473(2)
N1 O2 1.218(2)
O3 C4 1.3600(16)
O3 C9 1.4766(16)
C3 C2 1.386(2)
C3 C4 1.389(2)
C3 H3 1.011(18)
N3 C25 1.3406(19)
N3 C24 1.346(2)
C2 H2 0.986(18)
N2 C18 1.3965(16)
N2 C9 1.4421(17)
N2 C19 1.4582(17)
O5 C21 1.2112(16)
C5 C6 1.3976(19)
C5 C4 1.402(2)
C5 C7 1.446(2)
O4 C21 1.3387(16)
O4 C20 1.4516(16)
C9 C8 1.501(2)
C9 C10 1.575(2)
C8 C7 1.324(2)
C8 H8 1.002(19)
C7 H7 0.981(19)
C6 H6 1.068(17)
C13 C14 1.3812(19)
C13 C18 1.3975(18)
C13 C10 1.5143(19)
C12 C10 1.527(2)
C12 H12B 0.97(2)
C12 H12A 1.00(2)
C12 H12C 0.96(2)
C11 C10 1.542(2)
C11 H11B 0.928(19)
C11 H11A 0.974(19)
C11 H11C 0.985(19)
C14 C15 1.396(2)
C14 H14 0.996(17)
C15 C16 1.381(2)
C15 H15 0.917(16)
C19 C20 1.503(2)
C19 H19B 0.961(17)
C19 H19A 0.998(17)
C18 C17 1.3877(18)
C17 C16 1.3971(19)
C17 H17 0.962(15)
C16 H16 0.976(16)
C20 H20D 0.975(18)
C20 H20C 1.010(16)
C21 C22 1.4898(19)
C22 C23 1.3885(19)
C22 C26 1.3921(19)
C23 C24 1.381(2)
C23 H23E 0.944(17)
C24 H23F 1.001(18)
C25 C26 1.380(2)
C25 H23G 0.992(17)
C26 H23H 0.954(16)

loop_
_geom_torsion_atom_site_label_1
_geom_torsion_atom_site_label_2
_geom_torsion_atom_site_label_3
_geom_torsion_atom_site_label_4
_geom_torsion
C6 C1 N1 O2 179.51(16)
C2 C1 N1 O2 -1.4(2)
C6 C1 N1 O1 0.5(2)
C2 C1 N1 O1 179.57(15)
C6 C1 C2 C3 -0.7(2)
N1 C1 C2 C3 -179.76(14)
C4 C3 C2 C1 0.1(2)
C9 O3 C4 C3 171.07(12)
C9 O3 C4 C5 -10.15(19)
C2 C3 C4 O3 179.17(13)
C2 C3 C4 C5 0.4(2)
C6 C5 C4 O3 -178.95(12)
C7 C5 C4 O3 -0.4(2)
C6 C5 C4 C3 -0.2(2)
C7 C5 C4 C3 178.35(13)
C18 N2 C9 O3 89.26(12)
C19 N2 C9 O3 -63.12(15)
C18 N2 C9 C8 -149.18(12)
C19 N2 C9 C8 58.44(16)
C18 N2 C9 C10 -24.31(13)
C19 N2 C9 C10 -176.68(12)
C4 O3 C9 N2 136.98(11)
C4 O3 C9 C8 15.03(17)
C4 O3 C9 C10 -112.68(13)
N2 C9 C8 C7 -129.36(16)
O3 C9 C8 C7 -11.1(2)
C10 C9 C8 C7 112.59(17)
C9 C8 C7 C5 2.0(2)
C6 C5 C7 C8 -177.07(15)
C4 C5 C7 C8 4.4(2)
C2 C1 C6 C5 0.9(2)
N1 C1 C6 C5 179.93(13)
C4 C5 C6 C1 -0.4(2)
C7 C5 C6 C1 -178.89(14)
C14 C13 C10 C12 50.0(2)
C18 C13 C10 C12 -136.87(13)
C14 C13 C10 C11 -72.7(2)
C18 C13 C10 C11 100.45(14)
C14 C13 C10 C9 171.68(14)
C18 C13 C10 C9 -15.22(14)
N2 C9 C10 C13 23.13(13)
O3 C9 C10 C13 -88.74(12)
C8 C9 C10 C13 145.83(11)
N2 C9 C10 C12 145.78(14)
O3 C9 C10 C12 33.92(17)
C8 C9 C10 C12 -91.51(16)
N2 C9 C10 C11 -90.84(14)
O3 C9 C10 C11 157.30(12)
C8 C9 C10 C11 31.87(16)
C18 C13 C14 C15 -0.2(2)
C10 C13 C14 C15 172.29(14)
C13 C14 C15 C16 0.9(2)
C18 N2 C19 C20 100.50(15)
C9 N2 C19 C20 -110.92(14)
C9 N2 C18 C17 -168.37(13)
C19 N2 C18 C17 -17.1(2)
C9 N2 C18 C13 15.39(14)
C19 N2 C18 C13 166.68(12)
C14 C13 C18 C17 -1.4(2)
C10 C13 C18 C17 -175.36(12)
C14 C13 C18 N2 175.15(12)
C10 C13 C18 N2 1.19(15)
N2 C18 C17 C16 -173.61(12)
C13 C18 C17 C16 2.24(19)
C14 C15 C16 C17 0.0(2)
C18 C17 C16 C15 -1.5(2)
C21 O4 C20 C19 168.24(11)
N2 C19 C20 O4 -73.44(15)
C20 O4 C21 O5 -2.14(18)
C20 O4 C21 C22 177.92(11)
O5 C21 C22 C23 -7.7(2)
O4 C21 C22 C23 172.26(11)
O5 C21 C22 C26 172.03(13)
O4 C21 C22 C26 -8.04(17)
C26 C22 C23 C24 -0.25(19)
C21 C22 C23 C24 179.47(12)
C25 N3 C24 C23 -0.6(2)
C22 C23 C24 N3 0.9(2)
C24 N3 C25 C26 -0.4(2)
N3 C25 C26 C22 1.0(2)
C23 C22 C26 C25 -0.61(19)
C21 C22 C26 C25 179.68(12)
